data_7216149
loop_
_publ_author_name
'B\;akowicz, Julia'
'Turowska-Tyrk, Ilona'

_publ_section_title
;
 Structural transformations in crystals induced by radiation and pressure.
 Part 1. How pressure influences the intramolecular photochemical
 reactions in crystals
;
_journal_name_full CrystEngComm
_journal_paper_doi 10.1039/c4ce00320a
_journal_year 2014
_chemical_formula_sum 'C17 H18 O'
_chemical_formula_weight 238.31
_chemical_name_systematic
; 
 ? 
;
_space_group_IT_number 61
_symmetry_cell_setting orthorhombic
_symmetry_space_group_name_Hall '-P 2ac 2ab'
_symmetry_space_group_name_H-M 'P b c a'
_atom_sites_solution_hydrogens difmap
_atom_sites_solution_primary direct
_atom_sites_solution_secondary difmap
_audit_creation_method SHELXL-97
_cell_angle_alpha 90.00
_cell_angle_beta 90.00
_cell_angle_gamma 90.00
_cell_formula_units_Z 8
_cell_length_a 13.7425(9)
_cell_length_b 12.8087(6)
_cell_length_c 16.1475(11)
_cell_measurement_reflns_used 1695
_cell_measurement_temperature 299(2)
_cell_measurement_theta_max 27.93
_cell_measurement_theta_min 1.94
_cell_volume 2842.3(3)
_computing_cell_refinement 'CrysAlisPro (Agilent Technologies, 2011)'
_computing_data_collection 'CrysAlisPro (Agilent Technologies, 2011)'
_computing_data_reduction 'CrysAlisPro (Agilent Technologies, 2011)'
_computing_molecular_graphics 'ORTEP-3 for Windows (Farrugia, 1997)'
_computing_publication_material 'SHELXL-97 (Sheldrick, 2008)'
_computing_structure_refinement 'SHELXL-97 (Sheldrick, 2008)'
_computing_structure_solution 'SHELXS-97 (Sheldrick, 2008)'
_diffrn_ambient_temperature 299(2)
_diffrn_detector_area_resol_mean 15.9718
_diffrn_measured_fraction_theta_full 1.000
_diffrn_measured_fraction_theta_max 1.000
_diffrn_measurement_device_type 'Xcalibur, Eos'
_diffrn_measurement_method '\w scans'
_diffrn_radiation_monochromator graphite
_diffrn_radiation_source 'fine-focus sealed tube'
_diffrn_radiation_type MoK\a
_diffrn_radiation_wavelength 0.71073
_diffrn_reflns_av_R_equivalents 0.0441
_diffrn_reflns_av_sigmaI/netI 0.0522
_diffrn_reflns_limit_h_max 16
_diffrn_reflns_limit_h_min -16
_diffrn_reflns_limit_k_max 15
_diffrn_reflns_limit_k_min -15
_diffrn_reflns_limit_l_max 17
_diffrn_reflns_limit_l_min -19
_diffrn_reflns_number 7093
_diffrn_reflns_theta_full 25.00
_diffrn_reflns_theta_max 25.00
_diffrn_reflns_theta_min 2.51
_exptl_absorpt_coefficient_mu 0.067
_exptl_absorpt_correction_T_max 1.00
_exptl_absorpt_correction_T_min 0.73
_exptl_absorpt_correction_type multi-scan
_exptl_absorpt_process_details
;   
SCALE3 ABSPACK (Agilent Technologies, 2011)
;
_exptl_crystal_colour colourless
_exptl_crystal_density_diffrn 1.114
_exptl_crystal_density_method 'not measured'
_exptl_crystal_description block
_exptl_crystal_F_000 1024
_exptl_crystal_size_max 0.28
_exptl_crystal_size_mid 0.20
_exptl_crystal_size_min 0.12
_refine_diff_density_max 0.173
_refine_diff_density_min -0.134
_refine_diff_density_rms 0.037
_refine_ls_extinction_method none
_refine_ls_goodness_of_fit_ref 1.025
_refine_ls_hydrogen_treatment refall
_refine_ls_matrix_type full
_refine_ls_number_parameters 235
_refine_ls_number_reflns 2508
_refine_ls_number_restraints 0
_refine_ls_restrained_S_all 1.025
_refine_ls_R_factor_all 0.1125
_refine_ls_R_factor_gt 0.0611
_refine_ls_shift/su_max 0.000
_refine_ls_shift/su_mean 0.000
_refine_ls_structure_factor_coef Fsqd
_refine_ls_weighting_details 'calc w=1/[\s^2^(Fo^2^)+(0.0672P)^2^+0.0626P] where P=(Fo^2^+2Fc^2^)/3'
_refine_ls_weighting_scheme calc
_refine_ls_wR_factor_gt 0.1291
_refine_ls_wR_factor_ref 0.1531
_reflns_number_gt 1447
_reflns_number_total 2508
_reflns_threshold_expression >2sigma(I)
_cod_data_source_file c4ce00320a1.cif
_cod_data_source_block 0.0%P_0.1MPa
_cod_depositor_comments
;
The following automatic conversions were performed:

'_symmetry_cell_setting' value 'Orthorhombic' changed to
'orthorhombic' according to
/usr/data/users/saulius/crontab/automatic-downloads/rss-feeds/RSC/lib/dictionaries/cif_core.dic
dictionary named 'cif_core.dic' version 2.4.2 from 2011-04-26.

Automatic conversion script
Id: cif_fix_values 2281 2013-09-26 08:29:07Z andrius 
;
_cod_original_sg_symbol_H-M 'P bca'
_cod_database_code 7216149

loop_
_symmetry_equiv_pos_as_xyz
'x, y, z'
'-x+1/2, -y, z+1/2'
'-x, y+1/2, -z+1/2'
'x+1/2, -y+1/2, -z'
'-x, -y, -z'
'x-1/2, y, -z-1/2'
'x, -y-1/2, z-1/2'
'-x-1/2, y-1/2, z'

loop_
_atom_site_label
_atom_site_type_symbol
_atom_site_fract_x
_atom_site_fract_y
_atom_site_fract_z
_atom_site_U_iso_or_equiv
_atom_site_adp_type
_atom_site_occupancy
_atom_site_symmetry_multiplicity
_atom_site_calc_flag
O1 O 0.06371(13) 0.67911(12) 0.05127(12) 0.0703(6) Uani 1 1 d
C1 C 0.2291(2) 0.7942(2) 0.00662(19) 0.0641(8) Uani 1 1 d
H1 H 0.2129(19) 0.735(2) -0.0211(15) 0.074(9) Uiso 1 1 d
C2 C 0.3128(2) 0.8495(3) -0.0093(2) 0.0778(10) Uani 1 1 d
H2 H 0.357(2) 0.827(2) -0.0484(16) 0.075(9) Uiso 1 1 d
C3 C 0.3301(2) 0.9432(3) 0.0309(2) 0.0746(9) Uani 1 1 d
H3 H 0.390(2) 0.981(2) 0.0175(16) 0.086(9) Uiso 1 1 d
C4 C 0.2630(2) 0.9795(3) 0.0857(2) 0.0684(9) Uani 1 1 d
H4 H 0.276(2) 1.041(3) 0.1127(19) 0.111(12) Uiso 1 1 d
C5 C 0.1785(2) 0.9249(2) 0.10213(17) 0.0560(7) Uani 1 1 d
H5 H 0.1298(16) 0.9490(18) 0.1416(13) 0.055(7) Uiso 1 1 d
C6 C 0.16067(17) 0.83054(17) 0.06234(14) 0.0453(6) Uani 1 1 d
C7 C 0.07159(17) 0.76747(18) 0.07963(15) 0.0492(6) Uani 1 1 d
C8 C -0.01103(16) 0.81616(16) 0.12616(14) 0.0432(6) Uani 1 1 d
C9 C -0.0595(2) 0.89449(18) 0.08169(18) 0.0529(7) Uani 1 1 d
H9 H -0.0299(16) 0.9117(18) 0.0285(15) 0.057(7) Uiso 1 1 d
C10 C -0.1426(2) 0.9401(2) 0.1109(2) 0.0617(8) Uani 1 1 d
H10 H -0.1770(18) 0.989(2) 0.0790(14) 0.068(8) Uiso 1 1 d
C11 C -0.1787(2) 0.9093(2) 0.1854(2) 0.0699(9) Uani 1 1 d
H11 H -0.239(2) 0.936(2) 0.2068(17) 0.078(9) Uiso 1 1 d
C12 C -0.1311(2) 0.8334(2) 0.2309(2) 0.0632(8) Uani 1 1 d
H12 H -0.1598(17) 0.8166(18) 0.2838(16) 0.063(8) Uiso 1 1 d
C13 C -0.04705(16) 0.78428(17) 0.20369(15) 0.0471(6) Uani 1 1 d
C14 C 0.00143(19) 0.69840(19) 0.25700(16) 0.0595(7) Uani 1 1 d
C15 C -0.0336(4) 0.7034(4) 0.3473(2) 0.1060(14) Uani 1 1 d
H15A H 0.005(3) 0.775(4) 0.364(3) 0.152(17) Uiso 1 1 d
H15B H 0.004(2) 0.654(3) 0.380(2) 0.111(12) Uiso 1 1 d
H15C H -0.109(3) 0.689(3) 0.347(2) 0.136(15) Uiso 1 1 d
C16 C -0.0284(3) 0.5902(2) 0.2218(3) 0.0860(11) Uani 1 1 d
H16A H -0.003(2) 0.585(3) 0.157(2) 0.121(13) Uiso 1 1 d
H16B H 0.001(2) 0.535(3) 0.2561(19) 0.104(11) Uiso 1 1 d
H16C H -0.101(3) 0.584(3) 0.224(2) 0.113(12) Uiso 1 1 d
C17 C 0.1115(3) 0.7082(3) 0.2572(3) 0.0804(10) Uani 1 1 d
H17A H 0.143(2) 0.663(2) 0.2952(18) 0.088(10) Uiso 1 1 d
H17B H 0.131(3) 0.782(3) 0.284(2) 0.130(13) Uiso 1 1 d
H17C H 0.138(2) 0.693(2) 0.205(2) 0.095(13) Uiso 1 1 d

loop_
_atom_site_aniso_label
_atom_site_aniso_U_11
_atom_site_aniso_U_22
_atom_site_aniso_U_33
_atom_site_aniso_U_23
_atom_site_aniso_U_13
_atom_site_aniso_U_12
O1 0.0833(13) 0.0391(10) 0.0885(14) -0.0140(9) 0.0132(11) -0.0034(9)
C1 0.0688(19) 0.0460(15) 0.078(2) 0.0010(15) 0.0133(17) 0.0080(16)
C2 0.0595(19) 0.071(2) 0.103(3) 0.015(2) 0.0309(19) 0.0168(18)
C3 0.0535(18) 0.068(2) 0.102(3) 0.0197(19) 0.0018(19) -0.0057(18)
C4 0.0662(19) 0.0581(18) 0.081(2) -0.0011(17) -0.0046(18) -0.0119(16)
C5 0.0578(16) 0.0522(15) 0.0578(18) -0.0042(14) 0.0043(15) -0.0032(14)
C6 0.0509(14) 0.0387(12) 0.0462(14) 0.0043(12) 0.0024(12) 0.0044(12)
C7 0.0618(16) 0.0379(13) 0.0477(15) 0.0031(12) 0.0006(13) 0.0042(12)
C8 0.0492(13) 0.0317(11) 0.0486(14) -0.0005(11) -0.0011(12) -0.0027(11)
C9 0.0650(17) 0.0414(14) 0.0525(17) 0.0011(13) 0.0012(15) 0.0021(13)
C10 0.0653(19) 0.0453(15) 0.074(2) 0.0020(15) -0.0141(18) 0.0108(15)
C11 0.0556(18) 0.0582(18) 0.096(3) -0.0072(19) 0.0071(19) 0.0109(15)
C12 0.0630(18) 0.0588(16) 0.068(2) 0.0030(16) 0.0188(17) 0.0011(16)
C13 0.0495(15) 0.0376(12) 0.0543(16) 0.0028(12) 0.0038(13) -0.0049(12)
C14 0.0710(18) 0.0553(16) 0.0522(16) 0.0133(14) 0.0004(14) 0.0017(14)
C15 0.132(4) 0.115(3) 0.071(3) 0.040(3) 0.010(3) 0.018(3)
C16 0.102(3) 0.0488(18) 0.107(3) 0.025(2) -0.014(3) -0.0077(19)
C17 0.078(2) 0.080(2) 0.083(3) 0.024(2) -0.021(2) 0.008(2)

loop_
_atom_type_symbol
_atom_type_description
_atom_type_scat_dispersion_real
_atom_type_scat_dispersion_imag
_atom_type_scat_source
C C 0.0033 0.0016 'International Tables Vol C Tables 4.2.6.8 and 6.1.1.4'
H H 0.0000 0.0000 'International Tables Vol C Tables 4.2.6.8 and 6.1.1.4'
O O 0.0106 0.0060 'International Tables Vol C Tables 4.2.6.8 and 6.1.1.4'

loop_
_geom_angle_atom_site_label_1
_geom_angle_atom_site_label_2
_geom_angle_atom_site_label_3
_geom_angle
C2 C1 C6 121.2(3)
C2 C1 H1 122.8(17)
C6 C1 H1 115.8(17)
C1 C2 C3 120.1(3)
C1 C2 H2 121.1(16)
C3 C2 H2 118.8(16)
C4 C3 C2 119.0(3)
C4 C3 H3 123.0(16)
C2 C3 H3 118.0(16)
C3 C4 C5 121.5(3)
C3 C4 H4 117.7(19)
C5 C4 H4 121(2)
C4 C5 C6 119.9(3)
C4 C5 H5 122.8(13)
C6 C5 H5 117.2(13)
C1 C6 C5 118.3(3)
C1 C6 C7 119.8(2)
C5 C6 C7 121.9(2)
O1 C7 C6 120.1(2)
O1 C7 C8 120.3(2)
C6 C7 C8 119.3(2)
C9 C8 C13 119.7(2)
C9 C8 C7 113.7(2)
C13 C8 C7 126.3(2)
C10 C9 C8 121.7(3)
C10 C9 H9 123.8(14)
C8 C9 H9 114.5(14)
C11 C10 C9 119.1(3)
C11 C10 H10 119.7(15)
C9 C10 H10 121.1(15)
C10 C11 C12 120.1(3)
C10 C11 H11 122.1(16)
C12 C11 H11 117.7(16)
C11 C12 C13 123.0(3)
C11 C12 H12 115.8(14)
C13 C12 H12 121.2(14)
C12 C13 C8 116.3(2)
C12 C13 C14 120.3(2)
C8 C13 C14 123.4(2)
C17 C14 C15 107.8(3)
C17 C14 C13 111.8(2)
C15 C14 C13 111.3(3)
C17 C14 C16 109.7(3)
C15 C14 C16 107.6(3)
C13 C14 C16 108.5(2)
C14 C15 H15A 97(2)
C14 C15 H15B 109(2)
H15A C15 H15B 99(3)
C14 C15 H15C 108(2)
H15A C15 H15C 129(3)
H15B C15 H15C 114(3)
C14 C16 H16A 108.6(18)
C14 C16 H16B 109.0(18)
H16A C16 H16B 111(3)
C14 C16 H16C 109(2)
H16A C16 H16C 110(3)
H16B C16 H16C 110(3)
C14 C17 H17A 113.8(17)
C14 C17 H17B 109(2)
H17A C17 H17B 100(2)
C14 C17 H17C 111.8(19)
H17A C17 H17C 106(3)
H17B C17 H17C 116(3)

loop_
_geom_bond_atom_site_label_1
_geom_bond_atom_site_label_2
_geom_bond_distance
O1 C7 1.226(3)
C1 C2 1.376(4)
C1 C6 1.382(3)
C1 H1 0.91(3)
C2 C3 1.385(4)
C2 H2 0.93(3)
C3 C4 1.360(4)
C3 H3 0.98(3)
C4 C5 1.382(4)
C4 H4 0.92(3)
C5 C6 1.391(3)
C5 H5 0.97(2)
C6 C7 1.493(3)
C7 C8 1.498(3)
C8 C9 1.402(3)
C8 C13 1.407(3)
C9 C10 1.366(4)
C9 H9 0.98(2)
C10 C11 1.360(4)
C10 H10 0.94(3)
C11 C12 1.382(4)
C11 H11 0.96(3)
C12 C13 1.387(3)
C12 H12 0.96(2)
C13 C14 1.548(3)
C14 C17 1.518(4)
C14 C15 1.538(4)
C14 C16 1.554(4)
C15 H15A 1.09(4)
C15 H15B 0.97(4)
C15 H15C 1.06(4)
C16 H16A 1.11(3)
C16 H16B 0.99(3)
C16 H16C 0.99(3)
C17 H17A 0.94(3)
C17 H17B 1.07(4)
C17 H17C 0.94(3)
